data_7243607
loop_
_publ_author_name
'Dailey, Maegan'
'Besson, Claire'

_publ_section_title
;
 Selective crystallization of four bis(phthalocyaninato)lanthanoid(iii)
 polymorphs
;
_journal_issue 40
_journal_name_full CrystEngComm
_journal_page_first 7151
_journal_page_last 7161
_journal_paper_doi 10.1039/D1CE00936B
_journal_volume 23
_journal_year 2021
_chemical_formula_moiety 'C64 H32 N16 Pr, C Cl2 H2'
_chemical_formula_sum 'C65 H34 Cl2 N16 Pr'
_chemical_formula_weight 1250.89
_chemical_name_common bis(phthalocyaninato)-praseodymium
_chemical_name_systematic (phthalocyaninato)-(phthalocyaninato-radical)-praseodymium(III)
_space_group_crystal_system orthorhombic
_space_group_IT_number 62
_space_group_name_Hall '-P 2ac 2n'
_space_group_name_H-M_alt 'P n m a'
_atom_sites_solution_hydrogens geom
_audit_creation_method SHELXL-2018/3
_audit_update_record
;
2021-09-09 deposited with the CCDC.	2021-09-24 downloaded from the CCDC.
;
_cell_angle_alpha 90
_cell_angle_beta 90
_cell_angle_gamma 90
_cell_formula_units_Z 4
_cell_length_a 28.1128(16)
_cell_length_b 22.9663(14)
_cell_length_c 7.8883(5)
_cell_measurement_reflns_used 165689
_cell_measurement_temperature 100(2)
_cell_measurement_theta_max 60.961
_cell_measurement_theta_min 5.364
_cell_volume 5093.1(5)
_computing_cell_refinement 'APEX3 v2019.1-0 (Bruker AXS)'
_computing_data_collection 'Bruker Instrument Service V6.2.132'
_computing_data_reduction 'SAINT V8.40A (Bruker Nano Inc., 2019)'
_computing_molecular_graphics 'shelXle (C.B. Huebschle rev 958)'
_computing_structure_refinement 'SHELXL-2018/3 (Sheldrick, 2018)'
_computing_structure_solution 'SHELXT 2014/5 (Sheldrick, 2014)'
_diffrn_ambient_temperature 100(2)
_diffrn_measured_fraction_theta_full 0.999
_diffrn_measured_fraction_theta_max 0.999
_diffrn_measurement_device_type 'Bruker D8 Quest'
_diffrn_measurement_method '\w scans'
_diffrn_radiation_probe x-ray
_diffrn_radiation_type MoK\a
_diffrn_radiation_wavelength 0.71073
_diffrn_reflns_av_R_equivalents 0.0972
_diffrn_reflns_av_unetI/netI 0.0294
_diffrn_reflns_Laue_measured_fraction_full 0.999
_diffrn_reflns_Laue_measured_fraction_max 0.999
_diffrn_reflns_limit_h_max 40
_diffrn_reflns_limit_h_min -40
_diffrn_reflns_limit_k_max 32
_diffrn_reflns_limit_k_min -32
_diffrn_reflns_limit_l_max 11
_diffrn_reflns_limit_l_min -9
_diffrn_reflns_number 157510
_diffrn_reflns_point_group_measured_fraction_full 0.999
_diffrn_reflns_point_group_measured_fraction_max 0.999
_diffrn_reflns_theta_full 25.242
_diffrn_reflns_theta_max 30.515
_diffrn_reflns_theta_min 2.290
_diffrn_source 'microfocus sealed tube'
_exptl_absorpt_coefficient_mu 1.126
_exptl_absorpt_correction_T_max 0.7421
_exptl_absorpt_correction_T_min 0.7002
_exptl_absorpt_correction_type multi-scan
_exptl_absorpt_process_details 'SADABS-2016/2 (G. Sheldrick)'
_exptl_crystal_colour 'dark green'
_exptl_crystal_density_diffrn 1.631
_exptl_crystal_description needle
_exptl_crystal_F_000 2516
_exptl_crystal_recrystallization_method 'slow evaporation from DCM'
_exptl_crystal_size_max 4.628
_exptl_crystal_size_mid 0.219
_exptl_crystal_size_min 0.068
_refine_diff_density_max 0.995
_refine_diff_density_min -0.765
_refine_diff_density_rms 0.101
_refine_ls_extinction_method none
_refine_ls_goodness_of_fit_ref 1.067
_refine_ls_hydrogen_treatment constr
_refine_ls_matrix_type full
_refine_ls_number_parameters 388
_refine_ls_number_reflns 7956
_refine_ls_number_restraints 0
_refine_ls_restrained_S_all 1.067
_refine_ls_R_factor_all 0.0385
_refine_ls_R_factor_gt 0.0294
_refine_ls_shift/su_max 0.001
_refine_ls_shift/su_mean 0.000
_refine_ls_structure_factor_coef Fsqd
_refine_ls_weighting_details 'w=1/[\s^2^(Fo^2^)+(0.0282P)^2^+8.1475P] where P=(Fo^2^+2Fc^2^)/3'
_refine_ls_weighting_scheme calc
_refine_ls_wR_factor_gt 0.0708
_refine_ls_wR_factor_ref 0.0752
_reflns_Friedel_coverage 0.000
_reflns_number_gt 6883
_reflns_number_total 7956
_reflns_threshold_expression 'I > 2\s(I)'
_cod_data_source_file d1ce00936b2.cif
_cod_data_source_block PrPc2_Pnma
_cod_depositor_comments 'Adding full bibliography for 7243585--7243607.cif.'
_cod_database_code 7243607
_shelx_shelxl_version_number 2018/3
_shelx_space_group_comment
;
The symmetry employed for this shelxl refinement is uniquely defined
by the following loop, which should always be used as a source of
symmetry information in preference to the above space-group names.
They are only intended as comments.
;

loop_
_space_group_symop_operation_xyz
'x, y, z'
'-x+1/2, -y, z+1/2'
'-x, y+1/2, -z'
'x+1/2, -y+1/2, -z+1/2'
'-x, -y, -z'
'x-1/2, y, -z-1/2'
'x, -y-1/2, z'
'-x-1/2, y-1/2, z-1/2'

loop_
_atom_site_label
_atom_site_type_symbol
_atom_site_fract_x
_atom_site_fract_y
_atom_site_fract_z
_atom_site_U_iso_or_equiv
_atom_site_adp_type
_atom_site_occupancy
_atom_site_site_symmetry_order
_atom_site_calc_flag
_atom_site_refinement_flags_posn
_atom_site_refinement_flags_adp
_atom_site_refinement_flags_occupancy
_atom_site_disorder_assembly
_atom_site_disorder_group
Pr01 Pr 0.63648(2) 0.750000 0.38508(2) 0.00839(4) Uani 1 2 d S T P . .
Cl1 Cl 0.41382(2) 0.68631(3) -0.31175(8) 0.02892(13) Uani 1 1 d . . . . .
N1 N 0.66436(8) 0.750000 0.6840(3) 0.0125(4) Uani 1 2 d S T P . .
C1 C 0.79390(7) 0.71969(11) 1.0354(3) 0.0218(4) Uani 1 1 d . . . . .
H1 H 0.818164 0.699463 1.095110 0.026 Uiso 1 1 calc R U . . .
N2 N 0.67489(6) 0.64571(7) 0.7220(2) 0.0135(3) Uani 1 1 d . . . . .
C2 C 0.75910(7) 0.68799(10) 0.9498(3) 0.0182(4) Uani 1 1 d . . . . .
H2 H 0.758886 0.646633 0.951002 0.022 Uiso 1 1 calc R U . . .
N3 N 0.60659(6) 0.66388(7) 0.5409(2) 0.0124(3) Uani 1 1 d . . . . .
C3 C 0.72469(7) 0.71955(9) 0.8625(2) 0.0145(4) Uani 1 1 d . . . . .
N4 N 0.53329(6) 0.64573(7) 0.3865(2) 0.0137(3) Uani 1 1 d . . . . .
C4 C 0.68565(7) 0.70166(9) 0.7512(2) 0.0131(3) Uani 1 1 d . . . . .
N5 N 0.54814(8) 0.750000 0.3996(3) 0.0119(4) Uani 1 2 d S T P . .
C5 C 0.63815(7) 0.62915(8) 0.6246(2) 0.0132(3) Uani 1 1 d . . . . .
N6 N 0.62655(6) 0.68925(7) 0.1283(2) 0.0110(3) Uani 1 1 d . . . . .
C6 C 0.62575(7) 0.56767(9) 0.5982(3) 0.0147(4) Uani 1 1 d . . . . .
C7 C 0.64691(8) 0.51595(9) 0.6487(3) 0.0187(4) Uani 1 1 d . . . . .
H7 H 0.675348 0.515816 0.713796 0.022 Uiso 1 1 calc R U . . .
N7 N 0.56917(8) 0.750000 -0.0196(3) 0.0118(4) Uani 1 2 d S T P . .
C8 C 0.62485(9) 0.46413(10) 0.6004(3) 0.0226(4) Uani 1 1 d . . . . .
H8 H 0.638755 0.428013 0.631903 0.027 Uiso 1 1 calc R U . . .
N8 N 0.76677(8) 0.750000 0.4691(3) 0.0119(4) Uani 1 2 d S T P . .
C9 C 0.58262(8) 0.46432(9) 0.5064(3) 0.0224(4) Uani 1 1 d . . . . .
H9 H 0.567942 0.428387 0.477698 0.027 Uiso 1 1 calc R U . . .
N9 N 0.70771(6) 0.68903(7) 0.3313(2) 0.0111(3) Uani 1 1 d . . . . .
C11 C 0.58397(7) 0.56776(8) 0.5012(3) 0.0139(4) Uani 1 1 d . . . . .
C10 C 0.56177(8) 0.51635(9) 0.4542(3) 0.0182(4) Uani 1 1 d . . . . .
H10 H 0.533385 0.516588 0.388898 0.022 Uiso 1 1 calc R U . . .
N10 N 0.66946(6) 0.60271(7) 0.2163(2) 0.0115(3) Uani 1 1 d . . . . .
C14 C 0.47643(7) 0.71941(9) 0.2851(2) 0.0135(4) Uani 1 1 d . . . . .
C13 C 0.52186(7) 0.70162(8) 0.3603(2) 0.0123(3) Uani 1 1 d . . . . .
C12 C 0.57242(7) 0.62911(8) 0.4693(2) 0.0127(3) Uani 1 1 d . . . . .
C16 C 0.39939(7) 0.71955(11) 0.1603(3) 0.0207(4) Uani 1 1 d . . . . .
H16 H 0.372554 0.699294 0.116971 0.025 Uiso 1 1 calc R U . . .
C15 C 0.43788(7) 0.68802(10) 0.2225(3) 0.0182(4) Uani 1 1 d . . . . .
H15 H 0.437851 0.646655 0.222230 0.022 Uiso 1 1 calc R U . . .
C17 C 0.63453(6) 0.63026(8) 0.1348(2) 0.0107(3) Uani 1 1 d . . . . .
C19 C 0.58816(7) 0.54111(8) 0.0101(3) 0.0138(4) Uani 1 1 d . . . . .
H19 H 0.608037 0.511614 0.056032 0.017 Uiso 1 1 calc R U . . .
C20 C 0.54834(7) 0.52715(9) -0.0862(3) 0.0157(4) Uani 1 1 d . . . . .
H20 H 0.540870 0.487399 -0.106290 0.019 Uiso 1 1 calc R U . . .
C21 C 0.51900(7) 0.57061(9) -0.1542(3) 0.0171(4) Uani 1 1 d . . . . .
H21 H 0.491797 0.559830 -0.218398 0.021 Uiso 1 1 calc R U . . .
C22 C 0.52910(7) 0.62944(9) -0.1292(3) 0.0143(4) Uani 1 1 d . . . . .
H22 H 0.509642 0.659010 -0.176957 0.017 Uiso 1 1 calc R U . . .
C23 C 0.56859(7) 0.64313(8) -0.0320(2) 0.0115(3) Uani 1 1 d . . . . .
C24 C 0.58809(6) 0.69887(8) 0.0256(2) 0.0099(3) Uani 1 1 d . . . . .
C25 C 0.74810(7) 0.69875(8) 0.4237(2) 0.0111(3) Uani 1 1 d . . . . .
C26 C 0.76982(7) 0.64301(8) 0.4690(2) 0.0124(3) Uani 1 1 d . . . . .
C27 C 0.80745(7) 0.62922(9) 0.5763(3) 0.0151(4) Uani 1 1 d . . . . .
H27 H 0.826198 0.658693 0.628063 0.018 Uiso 1 1 calc R U . . .
C28 C 0.81648(7) 0.57048(9) 0.6047(3) 0.0174(4) Uani 1 1 d . . . . .
H28 H 0.841719 0.559640 0.678295 0.021 Uiso 1 1 calc R U . . .
C29 C 0.78915(7) 0.52690(9) 0.5271(3) 0.0174(4) Uani 1 1 d . . . . .
H29 H 0.796428 0.487152 0.548200 0.021 Uiso 1 1 calc R U . . .
C30 C 0.75138(7) 0.54095(9) 0.4193(3) 0.0150(4) Uani 1 1 d . . . . .
H30 H 0.732849 0.511534 0.366362 0.018 Uiso 1 1 calc R U . . .
C31 C 0.74202(7) 0.59970(8) 0.3927(2) 0.0125(3) Uani 1 1 d . . . . .
C32 C 0.70335(6) 0.63033(8) 0.3050(2) 0.0110(3) Uani 1 1 d . . . . .
C33 C 0.44637(11) 0.750000 -0.2626(4) 0.0214(6) Uani 1 2 d S T P . .
H33A H 0.476548 0.750001 -0.327329 0.026 Uiso 1 2 calc R U P . .
H33B H 0.454339 0.750000 -0.140385 0.026 Uiso 1 2 calc R U P . .
C18 C 0.59784(7) 0.59969(8) 0.0368(2) 0.0115(3) Uani 1 1 d . . . . .

loop_
_atom_site_aniso_label
_atom_site_aniso_U_11
_atom_site_aniso_U_22
_atom_site_aniso_U_33
_atom_site_aniso_U_23
_atom_site_aniso_U_13
_atom_site_aniso_U_12
Pr01 0.00769(6) 0.00913(6) 0.00836(6) 0.000 -0.00003(5) 0.000
Cl1 0.0244(3) 0.0305(3) 0.0319(3) -0.0044(2) 0.0019(2) -0.0071(2)
N1 0.0111(10) 0.0158(11) 0.0107(10) 0.000 -0.0009(8) 0.000
C1 0.0122(9) 0.0409(13) 0.0123(9) 0.0020(9) -0.0022(8) 0.0027(8)
N2 0.0116(7) 0.0174(8) 0.0114(7) 0.0028(6) 0.0001(6) -0.0002(6)
C2 0.0133(9) 0.0290(11) 0.0122(9) 0.0029(8) -0.0002(7) 0.0029(8)
N3 0.0110(7) 0.0136(7) 0.0125(7) 0.0021(6) 0.0001(6) -0.0015(6)
C3 0.0095(8) 0.0245(10) 0.0095(8) 0.0007(7) 0.0010(7) -0.0006(7)
N4 0.0130(7) 0.0152(7) 0.0128(7) 0.0011(6) 0.0010(6) -0.0015(6)
C4 0.0100(8) 0.0200(9) 0.0094(8) 0.0021(7) 0.0004(7) 0.0004(7)
N5 0.0112(10) 0.0128(10) 0.0118(10) 0.000 0.0006(8) 0.000
C5 0.0117(8) 0.0144(8) 0.0134(8) 0.0028(7) 0.0016(7) -0.0001(7)
N6 0.0105(7) 0.0093(7) 0.0132(7) 0.0003(6) 0.0013(6) 0.0004(5)
C6 0.0155(8) 0.0154(9) 0.0134(9) 0.0020(7) 0.0020(7) -0.0010(7)
C7 0.0197(9) 0.0179(9) 0.0185(10) 0.0040(8) 0.0039(8) 0.0035(7)
N7 0.0123(10) 0.0112(10) 0.0120(10) 0.000 0.0012(8) 0.000
C8 0.0299(11) 0.0145(9) 0.0234(11) 0.0025(8) 0.0029(9) 0.0037(8)
N8 0.0089(9) 0.0143(10) 0.0124(10) 0.000 0.0003(8) 0.000
C9 0.0297(11) 0.0137(9) 0.0239(11) -0.0007(8) 0.0026(9) -0.0018(8)
N9 0.0097(7) 0.0117(7) 0.0120(7) -0.0004(6) 0.0004(6) 0.0005(5)
C11 0.0152(9) 0.0124(8) 0.0142(9) 0.0010(7) 0.0025(7) -0.0010(7)
C10 0.0217(10) 0.0150(9) 0.0178(9) -0.0008(8) 0.0014(8) -0.0025(7)
N10 0.0109(7) 0.0121(7) 0.0117(7) -0.0003(6) 0.0005(6) 0.0015(6)
C14 0.0097(8) 0.0201(10) 0.0107(8) 0.0006(7) -0.0001(7) -0.0020(7)
C13 0.0103(8) 0.0159(9) 0.0107(8) -0.0003(7) 0.0003(7) -0.0017(6)
C12 0.0124(8) 0.0126(8) 0.0130(8) 0.0009(7) 0.0017(7) -0.0028(6)
C16 0.0109(9) 0.0362(12) 0.0148(9) -0.0007(9) -0.0022(7) -0.0043(8)
C15 0.0139(9) 0.0257(10) 0.0150(9) -0.0006(8) -0.0009(7) -0.0060(8)
C17 0.0106(7) 0.0110(8) 0.0104(8) -0.0014(6) 0.0017(7) 0.0000(6)
C19 0.0155(8) 0.0107(8) 0.0153(9) -0.0014(7) 0.0031(7) -0.0004(7)
C20 0.0169(9) 0.0133(8) 0.0170(9) -0.0029(7) 0.0028(7) -0.0041(7)
C21 0.0163(9) 0.0167(9) 0.0183(9) -0.0041(8) -0.0025(8) -0.0040(7)
C22 0.0140(8) 0.0144(8) 0.0146(9) -0.0011(7) -0.0025(7) -0.0013(7)
C23 0.0119(8) 0.0119(8) 0.0106(8) -0.0012(6) 0.0016(7) -0.0009(6)
C24 0.0102(8) 0.0116(8) 0.0078(7) -0.0009(6) 0.0005(6) -0.0013(6)
C25 0.0096(8) 0.0127(8) 0.0111(8) 0.0016(6) 0.0009(6) 0.0016(6)
C26 0.0109(8) 0.0139(8) 0.0126(8) 0.0011(7) 0.0011(7) 0.0022(6)
C27 0.0114(8) 0.0190(9) 0.0150(9) 0.0007(7) -0.0009(7) 0.0021(7)
C28 0.0149(9) 0.0213(10) 0.0161(9) 0.0022(8) -0.0013(7) 0.0060(7)
C29 0.0190(9) 0.0158(9) 0.0174(9) 0.0021(7) 0.0015(8) 0.0072(7)
C30 0.0155(8) 0.0136(9) 0.0160(9) 0.0003(7) 0.0018(7) 0.0034(7)
C31 0.0109(8) 0.0138(8) 0.0127(8) 0.0013(7) 0.0014(7) 0.0025(6)
C32 0.0099(8) 0.0120(8) 0.0112(8) -0.0002(6) 0.0019(6) 0.0017(6)
C33 0.0158(13) 0.0251(15) 0.0233(15) 0.000 0.0012(12) 0.000
C18 0.0120(8) 0.0111(8) 0.0113(8) -0.0004(6) 0.0011(7) -0.0008(6)

loop_
_atom_type_symbol
_atom_type_description
_atom_type_scat_dispersion_real
_atom_type_scat_dispersion_imag
_atom_type_scat_source
C C 0.0033 0.0016 'International Tables Vol C Tables 4.2.6.8 and 6.1.1.4'
H H 0.0000 0.0000 'International Tables Vol C Tables 4.2.6.8 and 6.1.1.4'
Cl Cl 0.1484 0.1585 'International Tables Vol C Tables 4.2.6.8 and 6.1.1.4'
N N 0.0061 0.0033 'International Tables Vol C Tables 4.2.6.8 and 6.1.1.4'
Pr Pr -0.2180 2.8214 'International Tables Vol C Tables 4.2.6.8 and 6.1.1.4'

loop_
_geom_angle_atom_site_label_1
_geom_angle_atom_site_label_2
_geom_angle_atom_site_label_3
_geom_angle
_geom_angle_site_symmetry_1
_geom_angle_site_symmetry_3
_geom_angle_publ_flag
N3 Pr01 N6 85.28(5) . . ?
N3 Pr01 N3 106.06(8) . 7_575 ?
N6 Pr01 N3 144.91(5) . 7_575 ?
N3 Pr01 N6 144.92(5) . 7_575 ?
N6 Pr01 N6 68.61(7) . 7_575 ?
N3 Pr01 N6 85.28(5) 7_575 7_575 ?
N3 Pr01 N9 144.10(5) . 7_575 ?
N6 Pr01 N9 105.63(5) . 7_575 ?
N3 Pr01 N9 84.71(5) 7_575 7_575 ?
N6 Pr01 N9 68.47(5) 7_575 7_575 ?
N3 Pr01 N9 84.71(5) . . ?
N6 Pr01 N9 68.47(5) . . ?
N3 Pr01 N9 144.09(5) 7_575 . ?
N6 Pr01 N9 105.63(5) 7_575 . ?
N9 Pr01 N9 68.75(7) 7_575 . ?
N3 Pr01 N1 68.65(5) . . ?
N6 Pr01 N1 144.30(4) . . ?
N3 Pr01 N1 68.65(5) 7_575 . ?
N6 Pr01 N1 144.30(4) 7_575 . ?
N9 Pr01 N1 84.69(6) 7_575 . ?
N9 Pr01 N1 84.69(6) . . ?
N3 Pr01 N5 68.78(5) . . ?
N6 Pr01 N5 85.70(6) . . ?
N3 Pr01 N5 68.78(5) 7_575 . ?
N6 Pr01 N5 85.70(6) 7_575 . ?
N9 Pr01 N5 144.54(4) 7_575 . ?
N9 Pr01 N5 144.54(4) . . ?
N1 Pr01 N5 105.75(8) . . ?
C4 N1 C4 108.5(2) . 7_575 ?
C4 N1 Pr01 120.36(13) . . ?
C4 N1 Pr01 120.36(13) 7_575 . ?
C1 C1 C2 121.47(13) 7_575 . ?
C1 C1 H1 119.3 7_575 . ?
C2 C1 H1 119.3 . . ?
C4 N2 C5 122.94(17) . . ?
C3 C2 C1 117.1(2) . . ?
C3 C2 H2 121.4 . . ?
C1 C2 H2 121.4 . . ?
C5 N3 C12 108.33(16) . . ?
C5 N3 Pr01 119.14(12) . . ?
C12 N3 Pr01 119.93(13) . . ?
C2 C3 C3 121.40(13) . 7_575 ?
C2 C3 C4 132.2(2) . . ?
C3 C3 C4 106.29(11) 7_575 . ?
C12 N4 C13 123.19(17) . . ?
N2 C4 N1 127.80(18) . . ?
N2 C4 C3 122.76(18) . . ?
N1 C4 C3 109.42(18) . . ?
C13 N5 C13 108.4(2) . 7_575 ?
C13 N5 Pr01 121.89(12) . . ?
C13 N5 Pr01 121.89(12) 7_575 . ?
N2 C5 N3 127.74(18) . . ?
N2 C5 C6 122.41(17) . . ?
N3 C5 C6 109.83(17) . . ?
C24 N6 C17 108.07(15) . . ?
C24 N6 Pr01 118.84(12) . . ?
C17 N6 Pr01 120.44(12) . . ?
C7 C6 C11 121.17(19) . . ?
C7 C6 C5 132.88(19) . . ?
C11 C6 C5 105.94(17) . . ?
C6 C7 C8 117.5(2) . . ?
C6 C7 H7 121.3 . . ?
C8 C7 H7 121.3 . . ?
C24 N7 C24 122.8(2) . 7_575 ?
C7 C8 C9 121.3(2) . . ?
C7 C8 H8 119.4 . . ?
C9 C8 H8 119.4 . . ?
C25 N8 C25 123.3(2) . 7_575 ?
C10 C9 C8 121.1(2) . . ?
C10 C9 H9 119.5 . . ?
C8 C9 H9 119.5 . . ?
C25 N9 C32 108.43(16) . . ?
C25 N9 Pr01 119.16(12) . . ?
C32 N9 Pr01 120.63(12) . . ?
C10 C11 C6 121.46(19) . . ?
C10 C11 C12 132.25(19) . . ?
C6 C11 C12 106.28(17) . . ?
C11 C10 C9 117.5(2) . . ?
C11 C10 H10 121.2 . . ?
C9 C10 H10 121.2 . . ?
C17 N10 C32 123.38(16) . . ?
C15 C14 C14 121.19(12) . 7_575 ?
C15 C14 C13 132.63(19) . . ?
C14 C14 C13 106.18(11) 7_575 . ?
N4 C13 N5 127.81(18) . . ?
N4 C13 C14 122.59(17) . . ?
N5 C13 C14 109.58(17) . . ?
N4 C12 N3 127.75(18) . . ?
N4 C12 C11 122.73(17) . . ?
N3 C12 C11 109.49(17) . . ?
C15 C16 C16 121.37(13) . 7_575 ?
C15 C16 H16 119.3 . . ?
C16 C16 H16 119.3 7_575 . ?
C16 C15 C14 117.4(2) . . ?
C16 C15 H15 121.3 . . ?
C14 C15 H15 121.3 . . ?
N10 C17 N6 127.30(17) . . ?
N10 C17 C18 123.00(17) . . ?
N6 C17 C18 109.70(16) . . ?
C18 C19 C20 117.65(18) . . ?
C18 C19 H19 121.2 . . ?
C20 C19 H19 121.2 . . ?
C19 C20 C21 121.24(18) . . ?
C19 C20 H20 119.4 . . ?
C21 C20 H20 119.4 . . ?
C22 C21 C20 121.06(19) . . ?
C22 C21 H21 119.5 . . ?
C20 C21 H21 119.5 . . ?
C23 C22 C21 117.48(18) . . ?
C23 C22 H22 121.3 . . ?
C21 C22 H22 121.3 . . ?
C22 C23 C18 121.51(18) . . ?
C22 C23 C24 132.05(18) . . ?
C18 C23 C24 106.41(16) . . ?
N7 C24 N6 127.84(18) . . ?
N7 C24 C23 122.41(18) . . ?
N6 C24 C23 109.75(16) . . ?
N8 C25 N9 127.75(18) . . ?
N8 C25 C26 122.75(18) . . ?
N9 C25 C26 109.50(16) . . ?
C27 C26 C31 121.60(18) . . ?
C27 C26 C25 131.70(18) . . ?
C31 C26 C25 106.47(16) . . ?
C28 C27 C26 117.22(19) . . ?
C28 C27 H27 121.4 . . ?
C26 C27 H27 121.4 . . ?
C27 C28 C29 121.48(19) . . ?
C27 C28 H28 119.3 . . ?
C29 C28 H28 119.3 . . ?
C30 C29 C28 121.10(19) . . ?
C30 C29 H29 119.4 . . ?
C28 C29 H29 119.4 . . ?
C31 C30 C29 117.36(19) . . ?
C31 C30 H30 121.3 . . ?
C29 C30 H30 121.3 . . ?
C30 C31 C26 121.22(18) . . ?
C30 C31 C32 132.54(18) . . ?
C26 C31 C32 106.00(16) . . ?
N10 C32 N9 127.47(17) . . ?
N10 C32 C31 123.04(17) . . ?
N9 C32 C31 109.49(16) . . ?
Cl1 C33 Cl1 111.61(17) . 7_575 ?
Cl1 C33 H33A 109.3 . . ?
Cl1 C33 H33A 109.3 7_575 . ?
Cl1 C33 H33B 109.3 . . ?
Cl1 C33 H33B 109.3 7_575 . ?
H33A C33 H33B 108.0 . . ?
C19 C18 C23 121.05(18) . . ?
C19 C18 C17 132.91(18) . . ?
C23 C18 C17 106.00(16) . . ?

loop_
_geom_bond_atom_site_label_1
_geom_bond_atom_site_label_2
_geom_bond_distance
_geom_bond_site_symmetry_2
_geom_bond_publ_flag
Pr01 N3 2.4755(16) . ?
Pr01 N6 2.4755(16) . ?
Pr01 N3 2.4755(16) 7_575 ?
Pr01 N6 2.4755(16) 7_575 ?
Pr01 N9 2.4801(16) 7_575 ?
Pr01 N9 2.4801(16) . ?
Pr01 N1 2.485(2) . ?
Pr01 N5 2.486(2) . ?
Cl1 C33 1.7683(19) . ?
N1 C4 1.368(2) . ?
N1 C4 1.368(2) 7_575 ?
C1 C1 1.392(5) 7_575 ?
C1 C2 1.394(3) . ?
C1 H1 0.9500 . ?
N2 C4 1.340(3) . ?
N2 C5 1.342(3) . ?
C2 C3 1.391(3) . ?
C2 H2 0.9500 . ?
N3 C5 1.364(2) . ?
N3 C12 1.371(2) . ?
C3 C3 1.399(4) 7_575 ?
C3 C4 1.465(3) . ?
N4 C12 1.335(3) . ?
N4 C13 1.339(3) . ?
N5 C13 1.370(2) . ?
N5 C13 1.370(2) 7_575 ?
C5 C6 1.469(3) . ?
N6 C24 1.369(2) . ?
N6 C17 1.374(2) . ?
C6 C7 1.387(3) . ?
C6 C11 1.402(3) . ?
C7 C8 1.395(3) . ?
C7 H7 0.9500 . ?
N7 C24 1.337(2) . ?
N7 C24 1.337(2) 7_575 ?
C8 C9 1.400(3) . ?
C8 H8 0.9500 . ?
N8 C25 1.337(2) . ?
N8 C25 1.337(2) 7_575 ?
C9 C10 1.393(3) . ?
C9 H9 0.9500 . ?
N9 C25 1.367(2) . ?
N9 C32 1.370(2) . ?
C11 C10 1.386(3) . ?
C11 C12 1.468(3) . ?
C10 H10 0.9500 . ?
N10 C17 1.333(2) . ?
N10 C32 1.341(2) . ?
C14 C15 1.392(3) . ?
C14 C14 1.405(4) 7_575 ?
C14 C13 1.467(3) . ?
C16 C15 1.391(3) . ?
C16 C16 1.399(5) 7_575 ?
C16 H16 0.9500 . ?
C15 H15 0.9500 . ?
C17 C18 1.468(3) . ?
C19 C18 1.389(3) . ?
C19 C20 1.390(3) . ?
C19 H19 0.9500 . ?
C20 C21 1.402(3) . ?
C20 H20 0.9500 . ?
C21 C22 1.395(3) . ?
C21 H21 0.9500 . ?
C22 C23 1.385(3) . ?
C22 H22 0.9500 . ?
C23 C18 1.402(3) . ?
C23 C24 1.465(2) . ?
C25 C26 1.463(3) . ?
C26 C27 1.391(3) . ?
C26 C31 1.401(3) . ?
C27 C28 1.391(3) . ?
C27 H27 0.9500 . ?
C28 C29 1.402(3) . ?
C28 H28 0.9500 . ?
C29 C30 1.398(3) . ?
C29 H29 0.9500 . ?
C30 C31 1.391(3) . ?
C30 H30 0.9500 . ?
C31 C32 1.468(3) . ?
C33 H33A 0.9900 . ?
C33 H33B 0.9900 . ?
